data_4024155
loop_
_publ_author_name
'Subhankar Tripathi'
'Biswajit G. Roy'
'Michael G. B. Drew'
'Basudeb Achari'
'Sukhendu B. Mandal'

_publ_section_title
;
 Synthesis of Oxepane Ring Containing Monocyclic, Conformationally
 Restricted Bicyclic and Spirocyclic Nucleosides from D-Glucose:
 A Cycloaddition Approach
;
_journal_name_full 'Journal of Organic Chemistry'
_journal_page_first 7427
_journal_page_last 7430
_journal_paper_doi 10.1021/jo070846m
_journal_volume 72
_journal_year 2007
_chemical_formula_sum 'C26 H31 N O6'
_chemical_formula_weight 453.52
_chemical_name_systematic
; 
 ? 
;
_space_group_IT_number 19
_symmetry_cell_setting orthorhombic
_symmetry_space_group_name_Hall 'P 2ac 2ab'
_symmetry_space_group_name_H-M 'P 21 21 21'
_atom_sites_solution_hydrogens geom
_atom_sites_solution_primary direct
_atom_sites_solution_secondary difmap
_audit_creation_method SHELXL-97
_cell_angle_alpha 90.00
_cell_angle_beta 90.00
_cell_angle_gamma 90.00
_cell_formula_units_Z 4
_cell_length_a 5.6097(5)
_cell_length_b 18.1997(13)
_cell_length_c 21.936(2)
_cell_measurement_temperature 150(2)
_cell_volume 2239.5(3)
_computing_cell_refinement 'Crysalis, Oxford Diffraction'
_computing_data_collection 'Crysalis, Oxford Diffraction'
_computing_data_reduction 'Crysalis, Oxford Diffraction'
_computing_molecular_graphics PLATON(Spek,2004)
_computing_structure_refinement 'SHELXL-97 (Sheldrick, 1997)'
_computing_structure_solution 'SHELXS-97 (Sheldrick, 1997)'
_diffrn_ambient_temperature 150(2)
_diffrn_measured_fraction_theta_full 0.985
_diffrn_measured_fraction_theta_max 0.985
_diffrn_measurement_device 'Oxford Diffaction X-Calibur System'
_diffrn_measurement_method '321 frames, counting time 10 s.'
_diffrn_radiation_monochromator graphite
_diffrn_radiation_source 'fine-focus sealed tube'
_diffrn_radiation_type MoK\a
_diffrn_radiation_wavelength 0.71073
_diffrn_reflns_av_R_equivalents 0.0491
_diffrn_reflns_av_sigmaI/netI 0.0773
_diffrn_reflns_limit_h_max 7
_diffrn_reflns_limit_h_min -3
_diffrn_reflns_limit_k_max 23
_diffrn_reflns_limit_k_min -25
_diffrn_reflns_limit_l_max 25
_diffrn_reflns_limit_l_min -30
_diffrn_reflns_number 12851
_diffrn_reflns_theta_full 30.10
_diffrn_reflns_theta_max 30.10
_diffrn_reflns_theta_min 2.91
_exptl_absorpt_coefficient_mu 0.095
_exptl_absorpt_correction_type none
_exptl_crystal_colour black
_exptl_crystal_density_diffrn 1.345
_exptl_crystal_density_method 'not measured'
_exptl_crystal_description needle
_exptl_crystal_F_000 968
_exptl_crystal_size_max 0.30
_exptl_crystal_size_mid 0.05
_exptl_crystal_size_min 0.05
_refine_diff_density_max 0.250
_refine_diff_density_min -0.250
_refine_diff_density_rms 0.057
_refine_ls_abs_structure_details 'Flack H D (1983), Acta Cryst. A39, 876-881'
_refine_ls_abs_structure_Flack -0.1(11)
_refine_ls_extinction_method none
_refine_ls_goodness_of_fit_ref 1.084
_refine_ls_hydrogen_treatment constr
_refine_ls_matrix_type full
_refine_ls_number_parameters 300
_refine_ls_number_reflns 6338
_refine_ls_number_restraints 0
_refine_ls_restrained_S_all 1.084
_refine_ls_R_factor_all 0.0852
_refine_ls_R_factor_gt 0.0616
_refine_ls_shift/su_max 0.001
_refine_ls_shift/su_mean 0.000
_refine_ls_structure_factor_coef Fsqd
_refine_ls_weighting_details
;
  w=1/[\s^2^(Fo^2^)+(0.0439P)^2^+0.5899P] where P=(Fo^2^+2Fc^2^)/3 
;
_refine_ls_weighting_scheme calc
_refine_ls_wR_factor_gt 0.1158
_refine_ls_wR_factor_ref 0.1216
_reflns_number_gt 4638
_reflns_number_total 6338
_reflns_threshold_expression >2sigma(I)
_cod_data_source_file jo070846m-File003.cif
_cod_data_source_block 43
_cod_original_formula_sum C26H31NO6
_cod_database_code 4024155

loop_
_symmetry_equiv_pos_as_xyz
'x, y, z'
'-x+1/2, -y, z+1/2'
'-x, y+1/2, -z+1/2'
'x+1/2, -y+1/2, -z'

loop_
_atom_site_label
_atom_site_type_symbol
_atom_site_fract_x
_atom_site_fract_y
_atom_site_fract_z
_atom_site_U_iso_or_equiv
_atom_site_adp_type
_atom_site_occupancy
_atom_site_symmetry_multiplicity
_atom_site_calc_flag
_atom_site_refinement_flags
_atom_site_disorder_assembly
_atom_site_disorder_group
C3 C -0.0277(4) 1.16510(14) 0.00747(12) 0.0260(5) Uani 1 1 d . . .
H3 H 0.0079 1.2091 -0.0166 0.031 Uiso 1 1 calc R . .
C4 C -0.1617(5) 1.11003(13) -0.03125(12) 0.0277(6) Uani 1 1 d . . .
H4A H -0.3298 1.1224 -0.0303 0.033 Uiso 1 1 calc R . .
H4B H -0.1080 1.1149 -0.0731 0.033 Uiso 1 1 calc R . .
C6 C -0.1977(4) 1.01981(13) 0.04795(10) 0.0206(5) Uani 1 1 d . . .
H6A H -0.2604 0.9702 0.0502 0.025 Uiso 1 1 calc R . .
H6B H -0.3232 1.0532 0.0606 0.025 Uiso 1 1 calc R . .
C7 C 0.0128(4) 1.02690(12) 0.09230(10) 0.0171(4) Uani 1 1 d . . .
C8 C 0.1168(4) 1.10435(12) 0.09556(11) 0.0186(5) Uani 1 1 d . . .
H8 H 0.2500 1.1051 0.1245 0.022 Uiso 1 1 calc R . .
C9 C 0.2004(4) 1.13366(13) 0.03379(11) 0.0220(5) Uani 1 1 d . . .
H9A H 0.3211 1.1714 0.0386 0.026 Uiso 1 1 calc R . .
H9B H 0.2630 1.0945 0.0084 0.026 Uiso 1 1 calc R . .
C10 C 0.0332(4) 1.21966(13) 0.14829(12) 0.0252(5) Uani 1 1 d . . .
H10A H 0.1250 1.2491 0.1199 0.030 Uiso 1 1 calc R . .
H10B H 0.1399 1.2027 0.1801 0.030 Uiso 1 1 calc R . .
C11 C 0.1933(4) 0.91073(12) 0.09996(10) 0.0199(5) Uani 1 1 d . . .
H11 H 0.3491 0.8940 0.1147 0.024 Uiso 1 1 calc R . .
C13 C -0.0833(4) 0.81750(12) 0.09057(11) 0.0198(5) Uani 1 1 d . . .
C15 C 0.0116(4) 0.91489(12) 0.15253(11) 0.0180(5) Uani 1 1 d . . .
H15 H 0.0807 0.8986 0.1913 0.022 Uiso 1 1 calc R . .
C16 C -0.0634(4) 0.99568(11) 0.15473(10) 0.0180(5) Uani 1 1 d . . .
H16 H -0.2363 0.9999 0.1601 0.022 Uiso 1 1 calc R . .
C17 C -0.0552(4) 1.02243(14) 0.25965(11) 0.0233(5) Uani 1 1 d . . .
H17A H -0.0837 0.9704 0.2661 0.028 Uiso 1 1 calc R . .
H17B H -0.2082 1.0473 0.2594 0.028 Uiso 1 1 calc R . .
C31 C -0.1608(4) 1.26621(12) 0.17614(11) 0.0219(5) Uani 1 1 d . . .
C32 C -0.1944(5) 1.33912(13) 0.16008(12) 0.0264(5) Uani 1 1 d . . .
H32 H -0.0975 1.3602 0.1305 0.032 Uiso 1 1 calc R . .
C33 C -0.3715(5) 1.38128(13) 0.18775(12) 0.0285(6) Uani 1 1 d . . .
H33 H -0.3926 1.4301 0.1766 0.034 Uiso 1 1 calc R . .
C34 C -0.5150(4) 1.35029(14) 0.23165(12) 0.0288(6) Uani 1 1 d . . .
H34 H -0.6321 1.3784 0.2506 0.035 Uiso 1 1 calc R . .
C35 C -0.4851(5) 1.27744(14) 0.24761(13) 0.0300(6) Uani 1 1 d . . .
H35 H -0.5828 1.2565 0.2771 0.036 Uiso 1 1 calc R . .
C36 C -0.3102(5) 1.23554(14) 0.21980(12) 0.0287(6) Uani 1 1 d . . .
H36 H -0.2924 1.1864 0.2304 0.034 Uiso 1 1 calc R . .
C131 C -0.2784(4) 0.79460(13) 0.04776(12) 0.0260(6) Uani 1 1 d . . .
H13D H -0.2157 0.7610 0.0181 0.039 Uiso 1 1 calc R . .
H13E H -0.3409 0.8371 0.0274 0.039 Uiso 1 1 calc R . .
H13F H -0.4035 0.7711 0.0704 0.039 Uiso 1 1 calc R . .
C132 C 0.0333(5) 0.75304(13) 0.12348(12) 0.0262(5) Uani 1 1 d . . .
H13A H 0.1069 0.7211 0.0942 0.039 Uiso 1 1 calc R . .
H13B H -0.0856 0.7263 0.1458 0.039 Uiso 1 1 calc R . .
H13C H 0.1520 0.7711 0.1512 0.039 Uiso 1 1 calc R . .
C171 C 0.0944(4) 1.05196(12) 0.31072(11) 0.0198(5) Uani 1 1 d . . .
C172 C 0.0284(4) 1.03731(13) 0.37081(11) 0.0239(5) Uani 1 1 d . . .
H172 H -0.1131 1.0124 0.3786 0.029 Uiso 1 1 calc R . .
C173 C 0.1705(5) 1.05930(14) 0.41906(11) 0.0287(6) Uani 1 1 d . . .
H173 H 0.1244 1.0494 0.4590 0.034 Uiso 1 1 calc R . .
C174 C 0.3830(5) 1.09630(14) 0.40750(12) 0.0285(6) Uani 1 1 d . . .
H174 H 0.4806 1.1105 0.4397 0.034 Uiso 1 1 calc R . .
C175 C 0.4483(4) 1.11189(13) 0.34865(12) 0.0253(5) Uani 1 1 d . . .
H175 H 0.5892 1.1373 0.3412 0.030 Uiso 1 1 calc R . .
C176 C 0.3053(4) 1.08999(12) 0.29987(11) 0.0220(5) Uani 1 1 d . . .
H176 H 0.3510 1.1008 0.2601 0.026 Uiso 1 1 calc R . .
O2 O -0.1743(3) 1.18450(9) 0.05979(8) 0.0294(4) Uani 1 1 d . . .
O5 O -0.1357(3) 1.03541(9) -0.01332(7) 0.0240(4) Uani 1 1 d . . .
O10 O 0.2100(3) 0.98058(8) 0.07357(7) 0.0196(4) Uani 1 1 d . . .
O12 O 0.0925(3) 0.85894(8) 0.05847(7) 0.0220(4) Uani 1 1 d . . .
O14 O -0.1805(3) 0.86885(8) 0.13367(7) 0.0210(4) Uani 1 1 d . . .
O16 O 0.0588(3) 1.03272(9) 0.20256(7) 0.0206(4) Uani 1 1 d . . .
N1 N -0.0691(3) 1.15575(10) 0.11602(9) 0.0211(4) Uani 1 1 d . . .

loop_
_atom_site_aniso_label
_atom_site_aniso_U_11
_atom_site_aniso_U_22
_atom_site_aniso_U_33
_atom_site_aniso_U_23
_atom_site_aniso_U_13
_atom_site_aniso_U_12
C3 0.0285(13) 0.0246(12) 0.0251(14) 0.0052(10) 0.0044(11) 0.0010(10)
C4 0.0284(13) 0.0335(14) 0.0212(13) 0.0063(11) 0.0014(11) 0.0036(11)
C6 0.0200(10) 0.0227(11) 0.0191(12) -0.0023(10) 0.0001(10) 0.0001(10)
C7 0.0163(10) 0.0194(11) 0.0156(11) -0.0036(9) 0.0014(9) 0.0028(9)
C8 0.0161(10) 0.0191(11) 0.0206(12) -0.0027(10) 0.0000(9) 0.0005(9)
C9 0.0217(11) 0.0205(11) 0.0240(13) 0.0013(10) 0.0042(10) -0.0004(10)
C10 0.0221(11) 0.0246(12) 0.0287(14) -0.0050(11) 0.0026(11) -0.0022(10)
C11 0.0186(10) 0.0215(11) 0.0197(12) -0.0008(10) -0.0019(10) 0.0020(10)
C13 0.0203(11) 0.0194(11) 0.0197(12) -0.0048(10) 0.0030(10) -0.0003(9)
C15 0.0206(10) 0.0175(10) 0.0161(11) -0.0008(9) -0.0005(9) 0.0012(9)
C16 0.0158(10) 0.0209(11) 0.0172(12) -0.0045(9) -0.0001(9) -0.0021(9)
C17 0.0237(11) 0.0278(12) 0.0184(12) -0.0033(10) 0.0029(10) -0.0042(11)
C31 0.0237(11) 0.0202(11) 0.0216(13) -0.0043(10) -0.0018(10) -0.0010(10)
C32 0.0310(12) 0.0226(12) 0.0255(14) 0.0001(11) 0.0038(11) -0.0040(11)
C33 0.0338(14) 0.0169(11) 0.0348(15) -0.0026(11) -0.0014(12) 0.0024(10)
C34 0.0269(12) 0.0313(13) 0.0280(15) -0.0077(11) 0.0000(11) 0.0079(11)
C35 0.0280(13) 0.0336(14) 0.0285(15) 0.0031(11) 0.0070(11) 0.0010(11)
C36 0.0331(13) 0.0205(12) 0.0324(15) 0.0067(11) 0.0024(12) 0.0037(11)
C131 0.0269(12) 0.0239(12) 0.0271(14) -0.0072(11) -0.0021(11) 0.0008(10)
C132 0.0307(13) 0.0225(11) 0.0254(14) 0.0015(10) 0.0009(11) 0.0007(11)
C171 0.0232(11) 0.0178(11) 0.0185(12) -0.0018(9) 0.0007(10) 0.0032(9)
C172 0.0267(12) 0.0226(11) 0.0223(13) -0.0014(10) 0.0037(10) 0.0023(10)
C173 0.0412(15) 0.0309(13) 0.0140(12) 0.0010(10) 0.0002(12) 0.0084(12)
C174 0.0343(13) 0.0292(13) 0.0218(13) -0.0053(11) -0.0097(11) 0.0065(11)
C175 0.0251(12) 0.0254(12) 0.0256(14) -0.0068(11) -0.0033(11) 0.0008(10)
C176 0.0250(11) 0.0196(11) 0.0214(13) -0.0001(10) 0.0001(11) 0.0011(10)
O2 0.0284(9) 0.0351(9) 0.0247(10) -0.0002(8) -0.0008(8) 0.0120(8)
O5 0.0297(9) 0.0280(9) 0.0143(9) -0.0014(7) 0.0003(7) 0.0019(7)
O10 0.0168(7) 0.0181(8) 0.0237(9) -0.0010(7) 0.0046(7) 0.0026(6)
O12 0.0260(8) 0.0215(8) 0.0186(9) -0.0035(7) 0.0033(7) -0.0035(7)
O14 0.0194(8) 0.0213(8) 0.0223(9) -0.0046(7) 0.0039(7) -0.0031(7)
O16 0.0209(7) 0.0254(8) 0.0153(8) -0.0042(7) 0.0023(7) -0.0047(7)
N1 0.0195(9) 0.0203(9) 0.0235(11) -0.0023(8) -0.0021(8) 0.0036(8)

loop_
_atom_type_symbol
_atom_type_description
_atom_type_scat_dispersion_real
_atom_type_scat_dispersion_imag
_atom_type_scat_source
C C 0.0033 0.0016 'International Tables Vol C Tables 4.2.6.8 and 6.1.1.4'
H H 0.0000 0.0000 'International Tables Vol C Tables 4.2.6.8 and 6.1.1.4'
O O 0.0106 0.0060 'International Tables Vol C Tables 4.2.6.8 and 6.1.1.4'
N N 0.0061 0.0033 'International Tables Vol C Tables 4.2.6.8 and 6.1.1.4'

loop_
_geom_angle_atom_site_label_1
_geom_angle_atom_site_label_2
_geom_angle_atom_site_label_3
_geom_angle
_geom_angle_site_symmetry_1
_geom_angle_site_symmetry_3
_geom_angle_publ_flag
O2 C3 C4 108.8(2) . . ?
O2 C3 C9 105.6(2) . . ?
C4 C3 C9 112.5(2) . . ?
O5 C4 C3 115.2(2) . . ?
O5 C6 C7 113.29(18) . . ?
O10 C7 C8 104.98(16) . . ?
O10 C7 C6 110.99(17) . . ?
C8 C7 C6 113.64(19) . . ?
O10 C7 C16 104.41(17) . . ?
C8 C7 C16 113.84(18) . . ?
C6 C7 C16 108.55(17) . . ?
N1 C8 C7 109.30(17) . . ?
N1 C8 C9 105.41(18) . . ?
C7 C8 C9 113.42(19) . . ?
C3 C9 C8 102.14(18) . . ?
N1 C10 C31 110.86(18) . . ?
O10 C11 O12 111.26(18) . . ?
O10 C11 C15 108.00(18) . . ?
O12 C11 C15 104.34(17) . . ?
O12 C13 O14 104.09(16) . . ?
O12 C13 C131 110.0(2) . . ?
O14 C13 C131 108.38(18) . . ?
O12 C13 C132 110.10(18) . . ?
O14 C13 C132 110.59(19) . . ?
C131 C13 C132 113.28(19) . . ?
O14 C15 C16 111.45(17) . . ?
O14 C15 C11 104.71(17) . . ?
C16 C15 C11 104.64(18) . . ?
O16 C16 C15 110.24(18) . . ?
O16 C16 C7 110.26(17) . . ?
C15 C16 C7 104.45(17) . . ?
O16 C17 C171 111.10(18) . . ?
C32 C31 C36 118.6(2) . . ?
C32 C31 C10 122.2(2) . . ?
C36 C31 C10 119.2(2) . . ?
C31 C32 C33 120.9(2) . . ?
C34 C33 C32 119.7(2) . . ?
C33 C34 C35 120.0(2) . . ?
C34 C35 C36 120.2(2) . . ?
C35 C36 C31 120.7(2) . . ?
C176 C171 C172 118.8(2) . . ?
C176 C171 C17 121.8(2) . . ?
C172 C171 C17 119.3(2) . . ?
C173 C172 C171 121.0(2) . . ?
C172 C173 C174 119.6(2) . . ?
C175 C174 C173 120.0(2) . . ?
C174 C175 C176 120.6(2) . . ?
C171 C176 C175 120.0(2) . . ?
C3 O2 N1 110.48(16) . . ?
C6 O5 C4 115.38(18) . . ?
C11 O10 C7 111.09(16) . . ?
C11 O12 C13 107.94(17) . . ?
C15 O14 C13 106.61(16) . . ?
C17 O16 C16 111.79(16) . . ?
O2 N1 C8 104.83(17) . . ?
O2 N1 C10 106.19(17) . . ?
C8 N1 C10 111.81(17) . . ?

loop_
_geom_bond_atom_site_label_1
_geom_bond_atom_site_label_2
_geom_bond_distance
_geom_bond_site_symmetry_2
_geom_bond_publ_flag
C3 O2 1.455(3) . ?
C3 C4 1.514(4) . ?
C3 C9 1.516(3) . ?
C4 O5 1.421(3) . ?
C6 O5 1.417(3) . ?
C6 C7 1.535(3) . ?
C7 O10 1.450(2) . ?
C7 C8 1.527(3) . ?
C7 C16 1.543(3) . ?
C8 N1 1.471(3) . ?
C8 C9 1.530(3) . ?
C10 N1 1.477(3) . ?
C10 C31 1.508(3) . ?
C11 O10 1.400(3) . ?
C11 O12 1.427(3) . ?
C11 C15 1.541(3) . ?
C13 O12 1.427(3) . ?
C13 O14 1.437(3) . ?
C13 C131 1.501(3) . ?
C13 C132 1.525(3) . ?
C15 O14 1.427(3) . ?
C15 C16 1.530(3) . ?
C16 O16 1.423(3) . ?
C17 O16 1.419(3) . ?
C17 C171 1.499(3) . ?
C31 C32 1.386(3) . ?
C31 C36 1.389(3) . ?
C32 C33 1.395(3) . ?
C33 C34 1.376(4) . ?
C34 C35 1.382(4) . ?
C35 C36 1.385(4) . ?
C171 C176 1.391(3) . ?
C171 C172 1.395(3) . ?
C172 C173 1.384(3) . ?
C173 C174 1.392(4) . ?
C174 C175 1.372(4) . ?
C175 C176 1.395(3) . ?
O2 N1 1.464(3) . ?

loop_
_geom_torsion_atom_site_label_1
_geom_torsion_atom_site_label_2
_geom_torsion_atom_site_label_3
_geom_torsion_atom_site_label_4
_geom_torsion
_geom_torsion_site_symmetry_1
_geom_torsion_site_symmetry_2
_geom_torsion_site_symmetry_3
_geom_torsion_site_symmetry_4
_geom_torsion_publ_flag
O2 C3 C4 O5 -85.6(2) . . . . ?
C9 C3 C4 O5 31.0(3) . . . . ?
O5 C6 C7 O10 -55.9(2) . . . . ?
O5 C6 C7 C8 62.2(2) . . . . ?
O5 C6 C7 C16 -170.06(17) . . . . ?
O10 C7 C8 N1 -178.43(17) . . . . ?
C6 C7 C8 N1 60.1(2) . . . . ?
C16 C7 C8 N1 -64.9(2) . . . . ?
O10 C7 C8 C9 64.3(2) . . . . ?
C6 C7 C8 C9 -57.2(2) . . . . ?
C16 C7 C8 C9 177.85(18) . . . . ?
O2 C3 C9 C8 26.4(2) . . . . ?
C4 C3 C9 C8 -92.1(2) . . . . ?
N1 C8 C9 C3 -34.4(2) . . . . ?
C7 C8 C9 C3 85.2(2) . . . . ?
O10 C11 C15 O14 114.78(19) . . . . ?
O12 C11 C15 O14 -3.7(2) . . . . ?
O10 C11 C15 C16 -2.6(2) . . . . ?
O12 C11 C15 C16 -121.03(18) . . . . ?
O14 C15 C16 O16 146.66(18) . . . . ?
C11 C15 C16 O16 -100.7(2) . . . . ?
O14 C15 C16 C7 -94.9(2) . . . . ?
C11 C15 C16 C7 17.7(2) . . . . ?
O10 C7 C16 O16 91.94(19) . . . . ?
C8 C7 C16 O16 -22.0(2) . . . . ?
C6 C7 C16 O16 -149.61(18) . . . . ?
O10 C7 C16 C15 -26.5(2) . . . . ?
C8 C7 C16 C15 -140.40(18) . . . . ?
C6 C7 C16 C15 92.0(2) . . . . ?
N1 C10 C31 C32 -119.5(2) . . . . ?
N1 C10 C31 C36 61.1(3) . . . . ?
C36 C31 C32 C33 1.0(4) . . . . ?
C10 C31 C32 C33 -178.4(2) . . . . ?
C31 C32 C33 C34 0.1(4) . . . . ?
C32 C33 C34 C35 -0.8(4) . . . . ?
C33 C34 C35 C36 0.4(4) . . . . ?
C34 C35 C36 C31 0.8(4) . . . . ?
C32 C31 C36 C35 -1.4(4) . . . . ?
C10 C31 C36 C35 178.0(2) . . . . ?
O16 C17 C171 C176 5.5(3) . . . . ?
O16 C17 C171 C172 -170.7(2) . . . . ?
C176 C171 C172 C173 -0.7(3) . . . . ?
C17 C171 C172 C173 175.6(2) . . . . ?
C171 C172 C173 C174 -0.3(3) . . . . ?
C172 C173 C174 C175 1.1(4) . . . . ?
C173 C174 C175 C176 -1.0(4) . . . . ?
C172 C171 C176 C175 0.9(3) . . . . ?
C17 C171 C176 C175 -175.3(2) . . . . ?
C174 C175 C176 C171 0.0(3) . . . . ?
C4 C3 O2 N1 111.4(2) . . . . ?
C9 C3 O2 N1 -9.6(2) . . . . ?
C7 C6 O5 C4 -90.3(2) . . . . ?
C3 C4 O5 C6 55.7(3) . . . . ?
O12 C11 O10 C7 98.7(2) . . . . ?
C15 C11 O10 C7 -15.2(2) . . . . ?
C8 C7 O10 C11 146.47(18) . . . . ?
C6 C7 O10 C11 -90.4(2) . . . . ?
C16 C7 O10 C11 26.4(2) . . . . ?
O10 C11 O12 C13 -134.21(18) . . . . ?
C15 C11 O12 C13 -18.0(2) . . . . ?
O14 C13 O12 C11 33.0(2) . . . . ?
C131 C13 O12 C11 148.94(18) . . . . ?
C132 C13 O12 C11 -85.5(2) . . . . ?
C16 C15 O14 C13 136.37(19) . . . . ?
C11 C15 O14 C13 23.8(2) . . . . ?
O12 C13 O14 C15 -35.3(2) . . . . ?
C131 C13 O14 C15 -152.31(19) . . . . ?
C132 C13 O14 C15 83.0(2) . . . . ?
C171 C17 O16 C16 171.43(18) . . . . ?
C15 C16 O16 C17 -83.2(2) . . . . ?
C7 C16 O16 C17 162.01(17) . . . . ?
C3 O2 N1 C8 -12.2(2) . . . . ?
C3 O2 N1 C10 106.3(2) . . . . ?
C7 C8 N1 O2 -93.3(2) . . . . ?
C9 C8 N1 O2 29.0(2) . . . . ?
C7 C8 N1 C10 152.1(2) . . . . ?
C9 C8 N1 C10 -85.6(2) . . . . ?
C31 C10 N1 O2 73.8(2) . . . . ?
C31 C10 N1 C8 -172.4(2) . . . . ?

loop_
_cod_related_entry_id
_cod_related_entry_database
_cod_related_entry_code
1 ChemSpider 21194012
